data_7000536
loop_
_publ_author_name
'Paital, Alok Ranjan'
'Mandal, Debashree'
'Huang, Xiaoying'
'Li, Jing'
'Arom\'i, Guillem'
'Ray, Debashis'

_publ_section_title
;
 Structure and dimensionality of coordination complexes correlated to
 piperazine conformation: from discrete [CuII2] and [CuII4] complexes
 to a \m1,3-N3&#x2212; bridged [CuII2]n chain
;
_journal_issue 8
_journal_name_full 'Dalton Transactions'
_journal_page_first 1352
_journal_paper_doi 10.1039/b814681k
_journal_year 2009
_chemical_formula_moiety 'C44 H58 Cu4 N8 O8, 2(N O3), 4(H2 O)'
_chemical_formula_sum 'C44 H66 Cu4 N10 O18'
_chemical_formula_weight 1277.24
_chemical_name_systematic
;
?
;
_space_group_IT_number 19
_symmetry_cell_setting orthorhombic
_symmetry_space_group_name_Hall 'P 2ac 2ab'
_symmetry_space_group_name_H-M 'P 21 21 21'
_atom_sites_solution_hydrogens geom
_atom_sites_solution_primary direct
_atom_sites_solution_secondary difmap
_audit_creation_method SHELXL-97
_cell_angle_alpha 90.00
_cell_angle_beta 90.00
_cell_angle_gamma 90.00
_cell_formula_units_Z 4
_cell_length_a 15.306(4)
_cell_length_b 18.166(12)
_cell_length_c 19.200(6)
_cell_measurement_reflns_used 25
_cell_measurement_temperature 293(2)
_cell_volume 5339(4)
_computing_structure_refinement 'SHELXL-97 (Sheldrick, 1997)'
_diffrn_ambient_temperature 293(2)
_diffrn_measured_fraction_theta_full 1.000
_diffrn_measured_fraction_theta_max 1.000
_diffrn_radiation_monochromator graphite
_diffrn_radiation_source 'fine-focus sealed tube'
_diffrn_radiation_type MoK\a
_diffrn_radiation_wavelength 0.71073
_diffrn_reflns_av_R_equivalents 0.0000
_diffrn_reflns_av_sigmaI/netI 0.1312
_diffrn_reflns_limit_h_max 18
_diffrn_reflns_limit_h_min 0
_diffrn_reflns_limit_k_max 21
_diffrn_reflns_limit_k_min 0
_diffrn_reflns_limit_l_max 22
_diffrn_reflns_limit_l_min 0
_diffrn_reflns_number 5173
_diffrn_reflns_theta_full 24.96
_diffrn_reflns_theta_max 24.96
_diffrn_reflns_theta_min 1.54
_exptl_absorpt_coefficient_mu 1.652
_exptl_absorpt_correction_type none
_exptl_crystal_colour green
_exptl_crystal_density_diffrn 1.589
_exptl_crystal_density_method 'not measured'
_exptl_crystal_description prism
_exptl_crystal_F_000 2640
_exptl_crystal_size_max 0.42
_exptl_crystal_size_mid 0.28
_exptl_crystal_size_min 0.22
_refine_diff_density_max 0.653
_refine_diff_density_min -0.974
_refine_diff_density_rms 0.121
_refine_ls_abs_structure_details 'Flack H D (1983), Acta Cryst. A39, 876-881'
_refine_ls_abs_structure_Flack -0.02(4)
_refine_ls_extinction_method none
_refine_ls_goodness_of_fit_ref 1.036
_refine_ls_hydrogen_treatment constr
_refine_ls_matrix_type full
_refine_ls_number_parameters 660
_refine_ls_number_reflns 5173
_refine_ls_number_restraints 34
_refine_ls_restrained_S_all 1.034
_refine_ls_R_factor_all 0.1565
_refine_ls_R_factor_gt 0.0675
_refine_ls_shift/su_max 0.001
_refine_ls_shift/su_mean 0.000
_refine_ls_structure_factor_coef Fsqd
_refine_ls_weighting_details 'calc w=1/[\s^2^(Fo^2^)+(0.0964P)^2^+0.3757P] where P=(Fo^2^+2Fc^2^)/3'
_refine_ls_weighting_scheme calc
_refine_ls_wR_factor_gt 0.1508
_refine_ls_wR_factor_ref 0.1854
_reflns_number_gt 3178
_reflns_number_total 5173
_reflns_threshold_expression >2sigma(I)
_cod_data_source_file b814681k.txt
_cod_data_source_block dr3222
_cod_depositor_comments
;
The following automatic conversions were performed:
'_symmetry_cell_setting' value 'Orthorhombic' changed to 'orthorhombic'
according to '/home/saulius/struct/CIF-dictionaries/cif_core.dic'
dictionary named 'cif_core.dic' version 2.4.1 from 2010-06-29.

Automatic conversion script
Id: cif_fix_enum 1527 2010-12-29 10:47:43Z saulius 
;
_cod_original_sg_symbol_H-M P212121
_cod_database_code 7000536

loop_
_symmetry_equiv_pos_as_xyz
'x, y, z'
'-x+1/2, -y, z+1/2'
'x+1/2, -y+1/2, -z'
'-x, y+1/2, -z+1/2'

loop_
_atom_site_label
_atom_site_type_symbol
_atom_site_fract_x
_atom_site_fract_y
_atom_site_fract_z
_atom_site_U_iso_or_equiv
_atom_site_adp_type
_atom_site_occupancy
_atom_site_symmetry_multiplicity
_atom_site_calc_flag
_atom_site_refinement_flags
_atom_site_disorder_assembly
_atom_site_disorder_group
Cu1 Cu 0.27025(11) 0.42515(10) 1.04487(9) 0.0375(5) Uani 1 1 d . . .
Cu2 Cu 0.11249(12) 0.69368(10) 0.97863(9) 0.0359(5) Uani 1 1 d . . .
Cu3 Cu -0.02507(11) 0.58299(10) 1.03489(9) 0.0370(5) Uani 1 1 d . . .
Cu4 Cu 0.16174(12) 0.33438(9) 0.93966(9) 0.0364(5) Uani 1 1 d . . .
O1 O 0.0368(8) 0.7020(6) 0.8973(5) 0.055(3) Uani 1 1 d . . .
O2 O 0.2384(7) 0.3217(5) 1.0415(5) 0.045(3) Uani 1 1 d . . .
O3 O 0.2637(7) 0.3446(6) 0.8777(5) 0.050(3) Uani 1 1 d . . .
O4 O -0.0002(7) 0.6848(5) 1.0605(5) 0.046(3) Uani 1 1 d . . .
O5 O 0.0827(6) 0.5911(5) 0.9826(5) 0.039(2) Uani 1 1 d . . .
O6 O 0.1864(6) 0.4343(5) 0.9697(5) 0.039(2) Uani 1 1 d . . .
O1W O -0.1043(6) 0.6194(6) 0.9374(5) 0.047(3) Uani 1 1 d . . .
O2W O 0.3829(7) 0.4185(8) 0.9655(7) 0.078(4) Uani 1 1 d . . .
N1 N 0.1539(8) 0.7953(6) 0.9657(6) 0.041(3) Uani 1 1 d . . .
N2 N 0.2145(7) 0.6880(6) 1.0539(5) 0.030(3) Uani 1 1 d . . .
N3 N 0.2873(8) 0.5363(6) 1.0633(6) 0.037(3) Uani 1 1 d . . .
N4 N 0.3344(8) 0.4127(7) 1.1309(6) 0.045(3) Uani 1 1 d . . .
N5 N 0.1337(8) 0.2385(6) 0.9004(6) 0.041(3) Uani 1 1 d . . .
N6 N 0.0356(8) 0.3237(6) 0.9870(6) 0.036(3) Uani 1 1 d . . .
N7 N -0.0441(7) 0.4699(6) 1.0206(7) 0.040(3) Uani 1 1 d . . .
N8 N -0.1183(8) 0.5759(8) 1.1035(6) 0.046(3) Uani 1 1 d . . .
C1 C 0.2595(9) 0.2700(8) 1.0866(7) 0.031(3) Uani 1 1 d . . .
C2 C 0.2299(10) 0.1971(8) 1.0728(8) 0.046(4) Uani 1 1 d . . .
H2 H 0.1966 0.1877 1.0332 0.055 Uiso 1 1 calc R . .
C3 C 0.2507(10) 0.1388(8) 1.1186(9) 0.048(5) Uani 1 1 d . . .
H3 H 0.2314 0.0913 1.1093 0.058 Uiso 1 1 calc R . .
C4 C 0.3014(10) 0.1539(11) 1.1790(8) 0.050(4) Uani 1 1 d . . .
H4 H 0.3134 0.1170 1.2112 0.059 Uiso 1 1 calc R . .
C5 C 0.3314(10) 0.2222(9) 1.1884(8) 0.044(4) Uani 1 1 d . . .
H5 H 0.3680 0.2307 1.2262 0.053 Uiso 1 1 calc R . .
C6 C 0.3113(10) 0.2816(9) 1.1454(7) 0.039(4) Uani 1 1 d . . .
C7 C 0.3451(10) 0.3540(9) 1.1640(8) 0.046(4) Uani 1 1 d . . .
H7 H 0.3780 0.3568 1.2047 0.056 Uiso 1 1 calc R . .
C8 C 0.3718(7) 0.4823(6) 1.1613(7) 0.062(5) Uani 1 1 d . . .
H8A H 0.4309 0.4739 1.1778 0.075 Uiso 1 1 calc R . .
H8B H 0.3364 0.4992 1.2000 0.075 Uiso 1 1 calc R . .
C9 C 0.3714(7) 0.5385(6) 1.1030(7) 0.044(4) Uani 1 1 d R . .
H9A H 0.3797 0.5873 1.1224 0.053 Uiso 1 1 calc R . .
H9B H 0.4196 0.5286 1.0716 0.053 Uiso 1 1 calc R . .
C10 C 0.2097(10) 0.5607(7) 1.1033(7) 0.036(4) Uani 1 1 d . . .
H10A H 0.2092 0.5354 1.1477 0.043 Uiso 1 1 calc R . .
H10B H 0.1575 0.5461 1.0781 0.043 Uiso 1 1 calc R . .
C11 C 0.2959(9) 0.5839(8) 1.0002(7) 0.039(4) Uani 1 1 d . . .
H11A H 0.2477 0.5736 0.9689 0.046 Uiso 1 1 calc R . .
H11B H 0.3496 0.5713 0.9761 0.046 Uiso 1 1 calc R . .
C12 C 0.2967(10) 0.6663(8) 1.0170(8) 0.047(4) Uani 1 1 d . . .
H12A H 0.3467 0.6775 1.0461 0.056 Uiso 1 1 calc R . .
H12B H 0.3021 0.6943 0.9742 0.056 Uiso 1 1 calc R . .
C13 C 0.2059(11) 0.6425(8) 1.1163(8) 0.047(4) Uani 1 1 d . . .
H13A H 0.1507 0.6540 1.1386 0.056 Uiso 1 1 calc R . .
H13B H 0.2522 0.6555 1.1485 0.056 Uiso 1 1 calc R . .
C14 C 0.2201(11) 0.7662(7) 1.0773(8) 0.045(4) Uani 1 1 d . . .
H14A H 0.2733 0.7735 1.1037 0.054 Uiso 1 1 calc R . .
H14B H 0.1709 0.7776 1.1072 0.054 Uiso 1 1 calc R . .
C15 C 0.2195(10) 0.8168(8) 1.0145(9) 0.051(4) Uani 1 1 d . . .
H15A H 0.2086 0.8669 1.0296 0.061 Uiso 1 1 calc R . .
H15B H 0.2763 0.8155 0.9921 0.061 Uiso 1 1 calc R . .
C16 C 0.1275(10) 0.8415(8) 0.9190(8) 0.044(4) Uani 1 1 d . . .
H16 H 0.1512 0.8886 0.9213 0.052 Uiso 1 1 calc R . .
C17 C 0.0665(9) 0.8285(8) 0.8649(7) 0.034(3) Uani 1 1 d . . .
C18 C 0.0504(10) 0.8865(10) 0.8182(9) 0.050(4) Uani 1 1 d . . .
H18 H 0.0810 0.9306 0.8223 0.060 Uiso 1 1 calc R . .
C19 C -0.0127(13) 0.8772(9) 0.7651(8) 0.054(5) Uani 1 1 d . . .
H19 H -0.0233 0.9149 0.7334 0.065 Uiso 1 1 calc R . .
C20 C -0.0580(11) 0.8128(10) 0.7607(9) 0.055(5) Uani 1 1 d . . .
H20 H -0.1004 0.8076 0.7264 0.065 Uiso 1 1 calc R . .
C21 C -0.0430(12) 0.7558(11) 0.8053(9) 0.058(5) Uani 1 1 d . . .
H21 H -0.0754 0.7127 0.8015 0.070 Uiso 1 1 calc R . .
C22 C 0.0222(11) 0.7623(9) 0.8575(7) 0.045(4) Uani 1 1 d . . .
C23 C -0.0492(11) 0.7290(9) 1.0974(8) 0.041(4) Uani 1 1 d . . .
C24 C -0.0282(10) 0.8048(9) 1.1004(7) 0.043(4) Uani 1 1 d . . .
H24 H 0.0184 0.8226 1.0744 0.052 Uiso 1 1 calc R . .
C25 C -0.0746(11) 0.8514(10) 1.1401(8) 0.053(5) Uani 1 1 d . . .
H25 H -0.0609 0.9013 1.1401 0.063 Uiso 1 1 calc R . .
C26 C -0.1406(16) 0.8269(12) 1.1800(10) 0.088(7) Uani 1 1 d . . .
H26 H -0.1696 0.8596 1.2092 0.106 Uiso 1 1 calc R . .
C27 C -0.1657(13) 0.7551(10) 1.1784(10) 0.069(6) Uani 1 1 d . . .
H27 H -0.2143 0.7401 1.2038 0.083 Uiso 1 1 calc R . .
C28 C -0.1191(11) 0.7036(10) 1.1391(8) 0.052(4) Uani 1 1 d . . .
C29 C -0.1453(10) 0.6286(10) 1.1412(9) 0.047(4) Uani 1 1 d . . .
H29 H -0.1874 0.6167 1.1742 0.057 Uiso 1 1 calc R . .
C30 C -0.1517(11) 0.5012(9) 1.1120(9) 0.058(5) Uani 1 1 d . . .
H30A H -0.2138 0.5023 1.1217 0.069 Uiso 1 1 calc R . .
H30B H -0.1223 0.4768 1.1504 0.069 Uiso 1 1 calc R . .
C31 C -0.1347(10) 0.4606(9) 1.0452(9) 0.052(4) Uani 1 1 d . . .
H31A H -0.1463 0.4087 1.0522 0.063 Uiso 1 1 calc R . .
H31B H -0.1745 0.4784 1.0097 0.063 Uiso 1 1 calc R . .
C32 C -0.0294(9) 0.4431(7) 0.9498(7) 0.036(3) Uani 1 1 d . . .
H32A H 0.0274 0.4600 0.9342 0.043 Uiso 1 1 calc R . .
H32B H -0.0730 0.4648 0.9193 0.043 Uiso 1 1 calc R . .
C33 C 0.0209(9) 0.4328(8) 1.0663(7) 0.040(4) Uani 1 1 d . . .
H33A H 0.0092 0.4465 1.1142 0.048 Uiso 1 1 calc R . .
H33B H 0.0787 0.4508 1.0545 0.048 Uiso 1 1 calc R . .
C34 C -0.0331(10) 0.3621(7) 0.9424(7) 0.042(4) Uani 1 1 d . . .
H34A H -0.0242 0.3490 0.8940 0.051 Uiso 1 1 calc R . .
H34B H -0.0907 0.3449 0.9560 0.051 Uiso 1 1 calc R . .
C35 C 0.0211(11) 0.3482(8) 1.0609(7) 0.044(4) Uani 1 1 d . . .
H35A H 0.0670 0.3284 1.0903 0.053 Uiso 1 1 calc R . .
H35B H -0.0343 0.3291 1.0774 0.053 Uiso 1 1 calc R . .
C36 C 0.0196(10) 0.2426(8) 0.9851(8) 0.045(4) Uani 1 1 d . . .
H36A H -0.0421 0.2330 0.9923 0.054 Uiso 1 1 calc R . .
H36B H 0.0517 0.2191 1.0225 0.054 Uiso 1 1 calc R . .
C37 C 0.0474(11) 0.2103(7) 0.9169(9) 0.049(4) Uani 1 1 d . . .
H37A H 0.0489 0.1570 0.9201 0.059 Uiso 1 1 calc R . .
H37B H 0.0063 0.2239 0.8807 0.059 Uiso 1 1 calc R . .
C38 C 0.1827(10) 0.1997(8) 0.8616(8) 0.041(4) Uani 1 1 d . . .
H38 H 0.1617 0.1537 0.8483 0.049 Uiso 1 1 calc R . .
C39 C 0.2682(11) 0.2207(9) 0.8364(7) 0.041(4) Uani 1 1 d . . .
C40 C 0.3171(12) 0.1680(10) 0.7971(8) 0.055(5) Uani 1 1 d . . .
H40 H 0.2939 0.1211 0.7913 0.066 Uiso 1 1 calc R . .
C41 C 0.3963(13) 0.1833(11) 0.7678(8) 0.067(6) Uani 1 1 d . . .
H41 H 0.4260 0.1479 0.7420 0.081 Uiso 1 1 calc R . .
C42 C 0.4314(16) 0.2533(13) 0.7777(10) 0.080(7) Uani 1 1 d . . .
H42 H 0.4858 0.2652 0.7593 0.096 Uiso 1 1 calc R . .
C43 C 0.3859(15) 0.3034(12) 0.8139(9) 0.081(7) Uani 1 1 d . . .
H43 H 0.4108 0.3498 0.8193 0.098 Uiso 1 1 calc R . .
C44 C 0.3048(10) 0.2915(9) 0.8440(8) 0.042(4) Uani 1 1 d . . .
O3W O 0.0877(18) 0.5651(11) 0.8293(9) 0.174(11) Uani 1 1 d . . .
O4W O 0.2605(19) 0.4855(12) 0.8113(13) 0.199(13) Uani 1 1 d . . .
O5W O 0.4500(19) 0.4855(14) 0.7334(11) 0.201(12) Uani 1 1 d . . .
O6W O 0.6057(19) 0.5002(16) 0.8073(12) 0.235(16) Uani 1 1 d . . .
N9A N -0.139(2) 0.5352(16) 0.7715(18) 0.103(7) Uiso 0.50 1 d PD . .
O7A O -0.175(3) 0.531(2) 0.8296(19) 0.103(7) Uiso 0.50 1 d PD . .
O8A O -0.181(3) 0.519(2) 0.7177(17) 0.103(7) Uiso 0.50 1 d PD . .
O9A O -0.061(2) 0.553(2) 0.7776(19) 0.103(7) Uiso 0.50 1 d PD . .
N9B N -0.1671(19) 0.5421(15) 0.7810(15) 0.087(6) Uiso 0.50 1 d PD . .
O7B O -0.206(2) 0.5497(18) 0.8381(16) 0.087(6) Uiso 0.50 1 d PD . .
O8B O -0.218(2) 0.5084(18) 0.7403(17) 0.087(6) Uiso 0.50 1 d PD . .
O9B O -0.096(2) 0.5613(18) 0.7548(17) 0.087(6) Uiso 0.50 1 d PD . .
N10 N 0.0933(13) 1.0178(10) 1.0086(10) 0.099(6) Uiso 1 1 d D . .
O10A O 0.071(2) 1.0264(18) 0.9484(14) 0.110(7) Uiso 0.50 1 d PD . .
O11A O 0.1619(18) 0.9892(17) 1.0265(18) 0.110(7) Uiso 0.50 1 d PD . .
O12A O 0.051(2) 1.0442(18) 1.0562(16) 0.110(7) Uiso 0.50 1 d PD . .
O10B O 0.156(2) 1.024(2) 0.9711(19) 0.137(8) Uiso 0.50 1 d PD . .
O11B O 0.056(2) 0.9655(17) 1.035(2) 0.137(8) Uiso 0.50 1 d PD . .
O12B O 0.065(3) 1.0774(17) 1.028(2) 0.137(8) Uiso 0.50 1 d PD . .

loop_
_atom_site_aniso_label
_atom_site_aniso_U_11
_atom_site_aniso_U_22
_atom_site_aniso_U_33
_atom_site_aniso_U_23
_atom_site_aniso_U_13
_atom_site_aniso_U_12
Cu1 0.0375(10) 0.0370(10) 0.0381(10) -0.0005(8) -0.0125(8) -0.0015(9)
Cu2 0.0372(10) 0.0337(9) 0.0367(10) -0.0032(8) 0.0007(9) -0.0068(9)
Cu3 0.0353(10) 0.0375(10) 0.0380(10) -0.0009(9) 0.0081(8) -0.0035(9)
Cu4 0.0390(10) 0.0345(9) 0.0358(10) -0.0031(8) -0.0056(9) -0.0057(9)
O1 0.072(8) 0.048(7) 0.045(6) 0.012(6) -0.017(6) -0.028(6)
O2 0.057(7) 0.030(5) 0.048(6) 0.008(5) -0.027(6) -0.012(5)
O3 0.059(7) 0.036(6) 0.054(6) -0.006(5) 0.014(6) -0.019(6)
O4 0.046(6) 0.041(6) 0.050(6) -0.015(6) 0.013(6) -0.003(5)
O5 0.028(5) 0.044(6) 0.044(6) 0.002(5) 0.002(5) -0.008(5)
O6 0.035(5) 0.030(5) 0.053(6) -0.002(5) -0.019(5) -0.005(4)
O1W 0.037(6) 0.064(7) 0.042(6) -0.006(6) 0.006(5) 0.004(6)
O2W 0.046(7) 0.101(10) 0.085(9) -0.048(8) 0.013(7) -0.009(8)
N1 0.038(7) 0.042(7) 0.044(7) -0.017(6) 0.014(6) -0.015(6)
N2 0.036(6) 0.026(6) 0.029(6) -0.010(5) 0.006(5) -0.003(5)
N3 0.037(7) 0.032(6) 0.042(7) -0.003(6) -0.005(6) -0.017(6)
N4 0.044(8) 0.046(8) 0.047(7) 0.004(7) -0.020(7) 0.002(7)
N5 0.054(9) 0.029(7) 0.040(7) -0.010(6) -0.006(7) -0.009(6)
N6 0.040(7) 0.039(7) 0.030(6) 0.000(5) -0.002(6) 0.001(6)
N7 0.032(7) 0.038(7) 0.050(8) -0.008(6) 0.000(6) 0.010(6)
N8 0.038(7) 0.058(9) 0.043(7) 0.006(7) 0.012(6) 0.010(8)
C1 0.018(7) 0.040(8) 0.036(8) 0.000(7) -0.005(6) 0.005(7)
C2 0.047(10) 0.033(8) 0.057(10) 0.008(8) -0.012(9) -0.004(8)
C3 0.040(10) 0.031(8) 0.074(12) 0.016(8) 0.030(9) 0.003(7)
C4 0.043(10) 0.069(13) 0.037(9) 0.012(9) 0.000(8) -0.003(9)
C5 0.038(9) 0.055(10) 0.039(9) 0.015(8) -0.013(8) 0.008(9)
C6 0.039(9) 0.050(10) 0.027(8) 0.001(7) -0.011(7) 0.006(8)
C7 0.038(9) 0.062(11) 0.040(9) -0.011(8) 0.001(8) 0.025(9)
C8 0.070(13) 0.054(11) 0.064(12) -0.011(9) -0.032(10) 0.001(10)
C9 0.029(8) 0.033(8) 0.069(11) -0.004(8) -0.012(8) 0.005(7)
C10 0.041(9) 0.037(9) 0.029(8) 0.008(7) 0.004(7) 0.006(7)
C11 0.030(8) 0.049(9) 0.037(8) 0.007(8) -0.001(6) -0.004(8)
C12 0.044(9) 0.042(9) 0.055(10) -0.008(8) 0.010(8) -0.002(8)
C13 0.049(10) 0.040(9) 0.050(10) -0.006(8) 0.000(8) -0.008(8)
C14 0.051(10) 0.028(8) 0.056(10) -0.015(7) -0.022(9) -0.001(8)
C15 0.039(9) 0.028(8) 0.085(12) 0.001(9) -0.010(9) -0.008(7)
C16 0.045(9) 0.020(7) 0.065(11) 0.006(8) 0.007(9) 0.011(7)
C17 0.035(8) 0.028(8) 0.039(8) -0.015(7) 0.005(7) -0.002(7)
C18 0.037(10) 0.056(11) 0.058(11) -0.008(9) 0.012(9) 0.015(9)
C19 0.082(13) 0.048(10) 0.033(9) -0.003(8) 0.019(10) 0.033(11)
C20 0.053(11) 0.065(13) 0.045(10) -0.017(9) -0.006(9) 0.005(10)
C21 0.057(12) 0.073(13) 0.044(10) 0.000(10) -0.008(9) -0.015(10)
C22 0.058(11) 0.053(10) 0.024(7) 0.004(7) 0.007(8) 0.009(9)
C23 0.048(10) 0.040(9) 0.035(8) -0.006(7) -0.007(8) 0.001(8)
C24 0.047(10) 0.060(10) 0.023(7) -0.012(7) -0.009(7) -0.008(9)
C25 0.066(12) 0.048(10) 0.044(9) -0.005(8) 0.001(9) 0.024(9)
C26 0.12(2) 0.083(16) 0.060(12) -0.025(12) 0.041(14) 0.012(15)
C27 0.062(13) 0.059(12) 0.086(14) -0.021(11) 0.054(12) 0.006(10)
C28 0.047(10) 0.074(13) 0.036(8) 0.012(9) 0.017(8) -0.011(10)
C29 0.027(9) 0.069(12) 0.047(10) -0.008(9) 0.009(8) 0.001(9)
C30 0.043(10) 0.071(13) 0.059(11) 0.021(10) 0.016(9) -0.015(10)
C31 0.050(10) 0.046(9) 0.060(11) -0.008(9) 0.004(9) 0.010(8)
C32 0.032(8) 0.035(8) 0.041(9) -0.001(7) -0.001(7) 0.000(7)
C33 0.034(8) 0.055(10) 0.031(7) -0.013(7) 0.003(7) -0.012(8)
C34 0.048(9) 0.043(8) 0.035(8) -0.001(7) -0.001(8) 0.006(8)
C35 0.053(10) 0.045(9) 0.035(8) 0.008(7) -0.002(8) 0.001(8)
C36 0.033(8) 0.038(8) 0.064(11) 0.012(8) -0.003(9) -0.008(7)
C37 0.064(12) 0.018(8) 0.065(11) -0.002(8) -0.006(9) -0.012(8)
C38 0.052(10) 0.032(8) 0.038(8) -0.003(8) -0.011(8) 0.006(8)
C39 0.047(10) 0.046(9) 0.031(8) -0.003(7) -0.013(8) -0.001(8)
C40 0.063(12) 0.055(11) 0.047(10) -0.025(9) 0.001(9) 0.000(10)
C41 0.076(14) 0.079(15) 0.046(10) -0.018(10) 0.014(10) 0.043(13)
C42 0.092(17) 0.087(17) 0.062(13) -0.017(12) 0.029(12) -0.011(14)
C43 0.121(19) 0.071(13) 0.052(11) -0.014(11) 0.026(14) -0.046(15)
C44 0.039(9) 0.051(11) 0.036(9) -0.006(8) 0.004(7) 0.004(8)
O3W 0.28(3) 0.145(18) 0.099(13) -0.047(12) 0.093(16) -0.088(19)
O4W 0.27(3) 0.129(18) 0.20(2) 0.099(17) -0.12(2) -0.08(2)
O5W 0.27(3) 0.22(3) 0.104(15) -0.003(16) 0.025(19) -0.10(2)
O6W 0.26(3) 0.32(4) 0.119(17) 0.12(2) 0.01(2) 0.16(3)

loop_
_atom_type_symbol
_atom_type_description
_atom_type_scat_dispersion_real
_atom_type_scat_dispersion_imag
_atom_type_scat_source
C C 0.0033 0.0016 'International Tables Vol C Tables 4.2.6.8 and 6.1.1.4'
H H 0.0000 0.0000 'International Tables Vol C Tables 4.2.6.8 and 6.1.1.4'
Cu Cu 0.3201 1.2651 'International Tables Vol C Tables 4.2.6.8 and 6.1.1.4'
N N 0.0061 0.0033 'International Tables Vol C Tables 4.2.6.8 and 6.1.1.4'
O O 0.0106 0.0060 'International Tables Vol C Tables 4.2.6.8 and 6.1.1.4'

loop_
_geom_angle_atom_site_label_1
_geom_angle_atom_site_label_2
_geom_angle_atom_site_label_3
_geom_angle
_geom_angle_site_symmetry_1
_geom_angle_site_symmetry_3
_geom_angle_publ_flag
N4 Cu1 O6 169.0(5) . . ?
N4 Cu1 O2 92.5(5) . . ?
O6 Cu1 O2 83.8(4) . . ?
N4 Cu1 N3 84.5(5) . . ?
O6 Cu1 N3 97.3(4) . . ?
O2 Cu1 N3 169.4(5) . . ?
N4 Cu1 O2W 100.3(5) . . ?
O6 Cu1 O2W 90.4(4) . . ?
O2 Cu1 O2W 96.6(5) . . ?
N3 Cu1 O2W 94.0(5) . . ?
O5 Cu2 O1 88.1(4) . . ?
O5 Cu2 N1 172.8(5) . . ?
O1 Cu2 N1 91.0(5) . . ?
O5 Cu2 N2 95.7(4) . . ?
O1 Cu2 N2 169.3(5) . . ?
N1 Cu2 N2 84.0(5) . . ?
O5 Cu2 O4 74.4(4) . . ?
O1 Cu2 O4 96.0(4) . . ?
N1 Cu2 O4 112.8(4) . . ?
N2 Cu2 O4 94.6(4) . . ?
O5 Cu3 N8 168.6(5) . . ?
O5 Cu3 O4 83.8(4) . . ?
N8 Cu3 O4 92.0(5) . . ?
O5 Cu3 N7 97.2(4) . . ?
N8 Cu3 N7 85.5(5) . . ?
O4 Cu3 N7 172.1(5) . . ?
O5 Cu3 O1W 90.3(4) . . ?
N8 Cu3 O1W 100.4(4) . . ?
O4 Cu3 O1W 92.0(4) . . ?
N7 Cu3 O1W 95.8(4) . . ?
O6 Cu4 N5 174.2(5) . . ?
O6 Cu4 O3 86.4(4) . . ?
N5 Cu4 O3 91.4(5) . . ?
O6 Cu4 N6 97.7(4) . . ?
N5 Cu4 N6 83.4(5) . . ?
O3 Cu4 N6 168.0(4) . . ?
O6 Cu4 O2 75.0(3) . . ?
N5 Cu4 O2 110.7(4) . . ?
O3 Cu4 O2 96.8(4) . . ?
N6 Cu4 O2 95.2(4) . . ?
C22 O1 Cu2 127.8(10) . . ?
C1 O2 Cu1 127.3(9) . . ?
C1 O2 Cu4 139.3(8) . . ?
Cu1 O2 Cu4 93.4(4) . . ?
C44 O3 Cu4 127.2(10) . . ?
C23 O4 Cu3 127.3(10) . . ?
C23 O4 Cu2 138.2(10) . . ?
Cu3 O4 Cu2 92.3(4) . . ?
Cu2 O5 Cu3 107.3(5) . . ?
Cu1 O6 Cu4 105.6(4) . . ?
C16 N1 C15 119.8(13) . . ?
C16 N1 Cu2 126.6(11) . . ?
C15 N1 Cu2 113.6(10) . . ?
C13 N2 C14 107.3(10) . . ?
C13 N2 C12 108.3(12) . . ?
C14 N2 C12 110.2(11) . . ?
C13 N2 Cu2 121.2(9) . . ?
C14 N2 Cu2 101.5(8) . . ?
C12 N2 Cu2 107.9(8) . . ?
C10 N3 C11 108.5(11) . . ?
C10 N3 C9 114.7(10) . . ?
C11 N3 C9 108.8(10) . . ?
C10 N3 Cu1 106.2(8) . . ?
C11 N3 Cu1 116.0(9) . . ?
C9 N3 Cu1 102.8(8) . . ?
C7 N4 C8 117.9(12) . . ?
C7 N4 Cu1 126.8(12) . . ?
C8 N4 Cu1 115.2(9) . . ?
C38 N5 C37 117.9(13) . . ?
C38 N5 Cu4 126.5(11) . . ?
C37 N5 Cu4 115.6(10) . . ?
C36 N6 C35 106.9(11) . . ?
C36 N6 C34 108.9(11) . . ?
C35 N6 C34 107.0(11) . . ?
C36 N6 Cu4 103.1(9) . . ?
C35 N6 Cu4 120.4(10) . . ?
C34 N6 Cu4 110.0(8) . . ?
C32 N7 C31 113.8(12) . . ?
C32 N7 C33 107.1(10) . . ?
C31 N7 C33 112.9(12) . . ?
C32 N7 Cu3 115.3(9) . . ?
C31 N7 Cu3 101.6(9) . . ?
C33 N7 Cu3 106.0(8) . . ?
C29 N8 C30 121.7(14) . . ?
C29 N8 Cu3 125.1(12) . . ?
C30 N8 Cu3 113.1(10) . . ?
O2 C1 C6 124.3(13) . . ?
O2 C1 C2 117.5(12) . . ?
C6 C1 C2 118.1(13) . . ?
C3 C2 C1 120.6(14) . . ?
C3 C2 H2 119.7 . . ?
C1 C2 H2 119.7 . . ?
C2 C3 C4 119.2(15) . . ?
C2 C3 H3 120.4 . . ?
C4 C3 H3 120.4 . . ?
C5 C4 C3 118.4(15) . . ?
C5 C4 H4 120.8 . . ?
C3 C4 H4 120.8 . . ?
C4 C5 C6 124.3(15) . . ?
C4 C5 H5 117.8 . . ?
C6 C5 H5 117.8 . . ?
C5 C6 C1 119.2(15) . . ?
C5 C6 C7 118.3(13) . . ?
C1 C6 C7 122.5(13) . . ?
N4 C7 C6 126.6(14) . . ?
N4 C7 H7 116.7 . . ?
C6 C7 H7 116.7 . . ?
N4 C8 C9 106.1(7) . . ?
N4 C8 H8A 110.5 . . ?
C9 C8 H8A 110.5 . . ?
N4 C8 H8B 110.5 . . ?
C9 C8 H8B 110.5 . . ?
H8A C8 H8B 108.7 . . ?
N3 C9 C8 111.2(6) . . ?
N3 C9 H9A 109.4 . . ?
C8 C9 H9A 109.4 . . ?
N3 C9 H9B 109.4 . . ?
C8 C9 H9B 109.4 . . ?
H9A C9 H9B 108.0 . . ?
N3 C10 C13 114.3(12) . . ?
N3 C10 H10A 108.7 . . ?
C13 C10 H10A 108.7 . . ?
N3 C10 H10B 108.7 . . ?
C13 C10 H10B 108.7 . . ?
H10A C10 H10B 107.6 . . ?
N3 C11 C12 113.3(12) . . ?
N3 C11 H11A 108.9 . . ?
C12 C11 H11A 108.9 . . ?
N3 C11 H11B 108.9 . . ?
C12 C11 H11B 108.9 . . ?
H11A C11 H11B 107.7 . . ?
N2 C12 C11 110.6(12) . . ?
N2 C12 H12A 109.5 . . ?
C11 C12 H12A 109.5 . . ?
N2 C12 H12B 109.5 . . ?
C11 C12 H12B 109.5 . . ?
H12A C12 H12B 108.1 . . ?
N2 C13 C10 114.7(12) . . ?
N2 C13 H13A 108.6 . . ?
C10 C13 H13A 108.6 . . ?
N2 C13 H13B 108.6 . . ?
C10 C13 H13B 108.6 . . ?
H13A C13 H13B 107.6 . . ?
N2 C14 C15 109.8(12) . . ?
N2 C14 H14A 109.7 . . ?
C15 C14 H14A 109.7 . . ?
N2 C14 H14B 109.7 . . ?
C15 C14 H14B 109.7 . . ?
H14A C14 H14B 108.2 . . ?
N1 C15 C14 111.1(12) . . ?
N1 C15 H15A 109.4 . . ?
C14 C15 H15A 109.4 . . ?
N1 C15 H15B 109.4 . . ?
C14 C15 H15B 109.4 . . ?
H15A C15 H15B 108.0 . . ?
N1 C16 C17 127.3(14) . . ?
N1 C16 H16 116.4 . . ?
C17 C16 H16 116.4 . . ?
C22 C17 C18 120.1(15) . . ?
C22 C17 C16 122.8(14) . . ?
C18 C17 C16 117.2(14) . . ?
C17 C18 C19 119.2(16) . . ?
C17 C18 H18 120.4 . . ?
C19 C18 H18 120.4 . . ?
C20 C19 C18 119.6(16) . . ?
C20 C19 H19 120.2 . . ?
C18 C19 H19 120.2 . . ?
C19 C20 C21 121.9(17) . . ?
C19 C20 H20 119.1 . . ?
C21 C20 H20 119.1 . . ?
C20 C21 C22 119.9(17) . . ?
C20 C21 H21 120.0 . . ?
C22 C21 H21 120.0 . . ?
O1 C22 C17 124.3(14) . . ?
O1 C22 C21 116.5(15) . . ?
C17 C22 C21 119.2(15) . . ?
O4 C23 C28 122.7(15) . . ?
O4 C23 C24 119.3(15) . . ?
C28 C23 C24 117.9(15) . . ?
C25 C24 C23 121.1(16) . . ?
C25 C24 H24 119.4 . . ?
C23 C24 H24 119.4 . . ?
C26 C25 C24 120.8(18) . . ?
C26 C25 H25 119.6 . . ?
C24 C25 H25 119.6 . . ?
C25 C26 C27 121.2(18) . . ?
C25 C26 H26 119.4 . . ?
C27 C26 H26 119.4 . . ?
C26 C27 C28 120.6(18) . . ?
C26 C27 H27 119.7 . . ?
C28 C27 H27 119.7 . . ?
C27 C28 C23 118.2(16) . . ?
C27 C28 C29 118.8(15) . . ?
C23 C28 C29 122.9(16) . . ?
N8 C29 C28 128.0(16) . . ?
N8 C29 H29 116.0 . . ?
C28 C29 H29 116.0 . . ?
N8 C30 C31 107.5(13) . . ?
N8 C30 H30A 110.2 . . ?
C31 C30 H30A 110.2 . . ?
N8 C30 H30B 110.2 . . ?
C31 C30 H30B 110.2 . . ?
H30A C30 H30B 108.5 . . ?
N7 C31 C30 112.3(14) . . ?
N7 C31 H31A 109.1 . . ?
C30 C31 H31A 109.1 . . ?
N7 C31 H31B 109.1 . . ?
C30 C31 H31B 109.1 . . ?
H31A C31 H31B 107.9 . . ?
N7 C32 C34 114.5(12) . . ?
N7 C32 H32A 108.6 . . ?
C34 C32 H32A 108.6 . . ?
N7 C32 H32B 108.6 . . ?
C34 C32 H32B 108.6 . . ?
H32A C32 H32B 107.6 . . ?
N7 C33 C35 114.5(11) . . ?
N7 C33 H33A 108.6 . . ?
C35 C33 H33A 108.6 . . ?
N7 C33 H33B 108.6 . . ?
C35 C33 H33B 108.6 . . ?
H33A C33 H33B 107.6 . . ?
C32 C34 N6 112.0(12) . . ?
C32 C34 H34A 109.2 . . ?
N6 C34 H34A 109.2 . . ?
C32 C34 H34B 109.2 . . ?
N6 C34 H34B 109.2 . . ?
H34A C34 H34B 107.9 . . ?
N6 C35 C33 111.1(11) . . ?
N6 C35 H35A 109.4 . . ?
C33 C35 H35A 109.4 . . ?
N6 C35 H35B 109.4 . . ?
C33 C35 H35B 109.4 . . ?
H35A C35 H35B 108.0 . . ?
N6 C36 C37 111.2(12) . . ?
N6 C36 H36A 109.4 . . ?
C37 C36 H36A 109.4 . . ?
N6 C36 H36B 109.4 . . ?
C37 C36 H36B 109.4 . . ?
H36A C36 H36B 108.0 . . ?
N5 C37 C36 108.1(13) . . ?
N5 C37 H37A 110.1 . . ?
C36 C37 H37A 110.1 . . ?
N5 C37 H37B 110.1 . . ?
C36 C37 H37B 110.1 . . ?
H37A C37 H37B 108.4 . . ?
N5 C38 C39 125.7(15) . . ?
N5 C38 H38 117.1 . . ?
C39 C38 H38 117.1 . . ?
C44 C39 C40 117.2(16) . . ?
C44 C39 C38 124.4(15) . . ?
C40 C39 C38 118.3(15) . . ?
C41 C40 C39 123.1(17) . . ?
C41 C40 H40 118.4 . . ?
C39 C40 H40 118.4 . . ?
C40 C41 C42 118.2(17) . . ?
C40 C41 H41 120.9 . . ?
C42 C41 H41 120.9 . . ?
C43 C42 C41 119(2) . . ?
C43 C42 H42 120.3 . . ?
C41 C42 H42 120.3 . . ?
C42 C43 C44 125.1(19) . . ?
C42 C43 H43 117.4 . . ?
C44 C43 H43 117.4 . . ?
O3 C44 C43 121.1(16) . . ?
O3 C44 C39 121.8(14) . . ?
C43 C44 C39 117.0(16) . . ?
O9B N9A O9A 34(3) . . ?
O9B N9A O7A 134(5) . . ?
O9A N9A O7A 111(4) . . ?
O9B N9A O8A 102(4) . . ?
O9A N9A O8A 129(4) . . ?
O7A N9A O8A 120(4) . . ?
O9B N9A O8B 132(4) . . ?
O9A N9A O8B 160(4) . . ?
O7A N9A O8B 89(3) . . ?
O8A N9A O8B 31(2) . . ?
O9B N9A O7B 131(4) . . ?
O9A N9A O7B 119(3) . . ?
O7A N9A O7B 18(2) . . ?
O8A N9A O7B 111(3) . . ?
O8B N9A O7B 82(2) . . ?
O7B O7A N9B 104(7) . . ?
O7B O7A N9A 123(6) . . ?
N9B O7A N9A 21(3) . . ?
O8B O8A N9A 88(4) . . ?
O8B O8A N9B 70(3) . . ?
N9A O8A N9B 22(2) . . ?
O8B O8A O9B 118(4) . . ?
N9A O8A O9B 31(2) . . ?
N9B O8A O9B 47.5(17) . . ?
O9B O9A N9A 43(4) . . ?
O9B O9A N9B 46(3) . . ?
N9A O9A N9B 11(2) . . ?
O7A N9B O9B 124(4) . . ?
O7A N9B O7B 28(3) . . ?
O9B N9B O7B 137(4) . . ?
O7A N9B O8B 115(4) . . ?
O9B N9B O8B 115(3) . . ?
O7B N9B O8B 107(3) . . ?
O7A N9B O8A 144(5) . . ?
O9B N9B O8A 82(3) . . ?
O7B N9B O8A 140(4) . . ?
O8B N9B O8A 33(2) . . ?
O7A N9B O9A 101(3) . . ?
O9B N9B O9A 24(2) . . ?
O7B N9B O9A 120(3) . . ?
O8B N9B O9A 131(3) . . ?
O8A N9B O9A 100(3) . . ?
O7A O7B N9B 48(5) . . ?
O7A O7B N9A 39(4) . . ?
N9B O7B N9A 10(2) . . ?
O8A O8B N9B 76(4) . . ?
O8A O8B N9A 61(3) . . ?
N9B O8B N9A 19(2) . . ?
O9A O9B N9A 103(5) . . ?
O9A O9B N9B 111(5) . . ?
N9A O9B N9B 17(3) . . ?
O9A O9B O8A 139(5) . . ?
N9A O9B O8A 47(3) . . ?
N9B O9B O8A 51(2) . . ?
O10B N10 O10A 69(2) . . ?
O10B N10 O11B 134(3) . . ?
O10A N10 O11B 112(3) . . ?
O10B N10 O12A 146(3) . . ?
O10A N10 O12A 121(3) . . ?
O11B N10 O12A 75(2) . . ?
O10B N10 O11A 62(2) . . ?
O10A N10 O11A 124(3) . . ?
O11B N10 O11A 87(2) . . ?
O12A N10 O11A 114(3) . . ?
O10B N10 O12B 112(3) . . ?
O10A N10 O12B 94(3) . . ?
O11B N10 O12B 113(3) . . ?
O12A N10 O12B 40(2) . . ?
O11A N10 O12B 127(3) . . ?
N10 O10A O10B 55.3(14) . . ?
N10 O10A O12B 43.1(14) . . ?
O10B O10A O12B 78(2) . . ?
N10 O11A O10B 58.8(14) . . ?
N10 O11A O11B 46.4(13) . . ?
O10B O11A O11B 98.9(19) . . ?
O12B O12A N10 70.5(18) . . ?
O12B O12A O11B 120(3) . . ?
N10 O12A O11B 52.4(14) . . ?
N10 O10B O11A 59.6(14) . . ?
N10 O10B O10A 55.6(14) . . ?
O11A O10B O10A 110(2) . . ?
N10 O11B O12A 52.4(14) . . ?
N10 O11B O11A 46.5(13) . . ?
O12A O11B O11A 80(2) . . ?
O12A O12B N10 69.5(17) . . ?
O12A O12B O10A 101(3) . . ?
N10 O12B O10A 42.5(14) . . ?

loop_
_geom_bond_atom_site_label_1
_geom_bond_atom_site_label_2
_geom_bond_distance
_geom_bond_site_symmetry_2
_geom_bond_publ_flag
Cu1 N4 1.936(12) . ?
Cu1 O6 1.938(9) . ?
Cu1 O2 1.943(9) . ?
Cu1 N3 2.067(11) . ?
Cu1 O2W 2.305(12) . ?
Cu2 O5 1.920(10) . ?
Cu2 O1 1.950(10) . ?
Cu2 N1 1.967(12) . ?
Cu2 N2 2.130(11) . ?
Cu2 O4 2.338(10) . ?
Cu3 O5 1.937(9) . ?
Cu3 N8 1.947(12) . ?
Cu3 O4 1.952(10) . ?
Cu3 N7 2.092(12) . ?
Cu3 O1W 2.326(10) . ?
Cu4 O6 1.942(9) . ?
Cu4 N5 1.945(11) . ?
Cu4 O3 1.972(11) . ?
Cu4 N6 2.143(12) . ?
Cu4 O2 2.292(9) . ?
O1 C22 1.354(17) . ?
O2 C1 1.318(15) . ?
O3 C44 1.321(18) . ?
O4 C23 1.308(17) . ?
N1 C16 1.292(18) . ?
N1 C15 1.429(18) . ?
N2 C13 1.461(18) . ?
N2 C14 1.491(16) . ?
N2 C12 1.498(17) . ?
N3 C10 1.483(17) . ?
N3 C11 1.494(17) . ?
N3 C9 1.497(15) . ?
N4 C7 1.252(19) . ?
N4 C8 1.505(16) . ?
N5 C38 1.271(18) . ?
N5 C37 1.453(19) . ?
N6 C36 1.494(18) . ?
N6 C35 1.503(17) . ?
N6 C34 1.525(17) . ?
N7 C32 1.462(17) . ?
N7 C31 1.474(19) . ?
N7 C33 1.488(18) . ?
N8 C29 1.269(19) . ?
N8 C30 1.46(2) . ?
C1 C6 1.396(19) . ?
C1 C2 1.425(19) . ?
C2 C3 1.412(19) . ?
C2 H2 0.9300 . ?
C3 C4 1.42(2) . ?
C3 H3 0.9300 . ?
C4 C5 1.34(2) . ?
C4 H4 0.9300 . ?
C5 C6 1.39(2) . ?
C5 H5 0.9300 . ?
C6 C7 1.46(2) . ?
C7 H7 0.9300 . ?
C8 C9 1.5157 . ?
C8 H8A 0.9700 . ?
C8 H8B 0.9700 . ?
C9 H9A 0.9700 . ?
C9 H9B 0.9700 . ?
C10 C13 1.508(18) . ?
C10 H10A 0.9700 . ?
C10 H10B 0.9700 . ?
C11 C12 1.53(2) . ?
C11 H11A 0.9700 . ?
C11 H11B 0.9700 . ?
C12 H12A 0.9700 . ?
C12 H12B 0.9700 . ?
C13 H13A 0.9700 . ?
C13 H13B 0.9700 . ?
C14 C15 1.52(2) . ?
C14 H14A 0.9700 . ?
C14 H14B 0.9700 . ?
C15 H15A 0.9700 . ?
C15 H15B 0.9700 . ?
C16 C17 1.42(2) . ?
C16 H16 0.9300 . ?
C17 C22 1.39(2) . ?
C17 C18 1.41(2) . ?
C18 C19 1.42(2) . ?
C18 H18 0.9300 . ?
C19 C20 1.36(2) . ?
C19 H19 0.9300 . ?
C20 C21 1.36(2) . ?
C20 H20 0.9300 . ?
C21 C22 1.42(2) . ?
C21 H21 0.9300 . ?
C23 C28 1.41(2) . ?
C23 C24 1.41(2) . ?
C24 C25 1.34(2) . ?
C24 H24 0.9300 . ?
C25 C26 1.34(3) . ?
C25 H25 0.9300 . ?
C26 C27 1.36(3) . ?
C26 H26 0.9300 . ?
C27 C28 1.40(2) . ?
C27 H27 0.9300 . ?
C28 C29 1.42(2) . ?
C29 H29 0.9300 . ?
C30 C31 1.50(2) . ?
C30 H30A 0.9700 . ?
C30 H30B 0.9700 . ?
C31 H31A 0.9700 . ?
C31 H31B 0.9700 . ?
C32 C34 1.480(18) . ?
C32 H32A 0.9700 . ?
C32 H32B 0.9700 . ?
C33 C35 1.540(19) . ?
C33 H33A 0.9700 . ?
C33 H33B 0.9700 . ?
C34 H34A 0.9700 . ?
C34 H34B 0.9700 . ?
C35 H35A 0.9700 . ?
C35 H35B 0.9700 . ?
C36 C37 1.50(2) . ?
C36 H36A 0.9700 . ?
C36 H36B 0.9700 . ?
C37 H37A 0.9700 . ?
C37 H37B 0.9700 . ?
C38 C39 1.45(2) . ?
C38 H38 0.9300 . ?
C39 C44 1.41(2) . ?
C39 C40 1.43(2) . ?
C40 C41 1.36(2) . ?
C40 H40 0.9300 . ?
C41 C42 1.39(3) . ?
C41 H41 0.9300 . ?
C42 C43 1.34(3) . ?
C42 H42 0.9300 . ?
C43 C44 1.39(2) . ?
C43 H43 0.9300 . ?
N9A O9A 1.242(18) . ?
N9A O7A 1.246(18) . ?
N9A O8A 1.254(17) . ?
O7A O7B 0.61(5) . ?
O8A O8B 0.74(4) . ?
O9A O9B 0.71(4) . ?
N9B O9B 1.246(17) . ?
N9B O7B 1.257(18) . ?
N9B O8B 1.264(18) . ?
N10 O10B 1.210(19) . ?
N10 O10A 1.214(18) . ?
N10 O11B 1.219(18) . ?
N10 O12A 1.219(18) . ?
N10 O11A 1.220(18) . ?
N10 O12B 1.227(18) . ?
O10A O10B 1.37(4) . ?
O10A O12B 1.79(5) . ?
O11A O10B 1.24(4) . ?
O11A O11B 1.68(4) . ?
O12A O12B 0.84(5) . ?
O12A O11B 1.49(4) . ?
